data_9005630
loop_
_publ_author_name
'Schreyer, W.'
'Armbruster, T.'
'Bernhardt, H. J.'
'Medenbach, O.'

_publ_section_title
;Pertsevite, a new silication magnesioborate mineral with an end-member
 composition Mg2BO3F, in kotoite marble from east of Verkhoyansk,
 Sakha-Yakutia, Russia Locality: east of Verkhoyansk, Sakha-Yakutia, Russia
;
_journal_name_full 'European Journal of Mineralogy'
_journal_page_first 1007
_journal_page_last 1018
_journal_paper_doi 10.1127/0935-1221/2003/0015-1007
_journal_volume 15
_journal_year 2003
_chemical_compound_source 'east of Verkhoyansk, Sakha-Yakutia, Russia'
_chemical_formula_sum 'B3.39 F2.16 H0.96 Mg8 O13.84 Si0.61'
_chemical_name_mineral Pertsevite-(F)
_space_group_IT_number 33
_symmetry_space_group_name_Hall 'P 2c -2n'
_symmetry_space_group_name_H-M 'P n a 21'
_cell_angle_alpha 90
_cell_angle_beta 90
_cell_angle_gamma 90
_cell_formula_units_Z 4
_cell_length_a 20.490
_cell_length_b 4.571
_cell_length_c 11.890
_cell_volume 1113.615
_database_code_amcsd 0007020
_exptl_crystal_density_diffrn 3.052
_cod_original_formula_sum 'Mg8 B3.39 Si.61 O13.84 F2.16 H.96'
_cod_database_code 9005630

loop_
_space_group_symop_operation_xyz
x,y,z
1/2+x,1/2-y,z
1/2-x,1/2+y,1/2+z
-x,-y,1/2+z

loop_
_atom_site_label
_atom_site_fract_x
_atom_site_fract_y
_atom_site_fract_z
_atom_site_occupancy
_atom_site_U_iso_or_equiv
_atom_site_type_symbol
_atom_site_attached_hydrogens
Mg1 0.37800 0.51950 0.25060 1.00000 0.00950 Mg 0
Mg2 0.61790 0.98790 0.24550 1.00000 0.00950 Mg 0
Mg3 0.24640 0.53200 0.11370 1.00000 0.00950 Mg 0
Mg4 0.24790 0.53200 0.39030 1.00000 0.00950 Mg 0
Mg5 0.37840 0.51700 -0.02050 1.00000 0.00950 Mg 0
Mg6 0.37680 0.51900 0.52560 1.00000 0.00950 Mg 0
Mg7 0.48500 0.99500 0.12340 1.00000 0.00950 Mg 0
Mg8 0.51170 0.97800 -0.12270 1.00000 0.00950 Mg 0
B1 0.34350 0.04400 0.41800 0.91000 0.00456 B 0
Si1 0.33000 0.11700 0.37200 0.09000 0.00456 Si 0
B2 0.52300 0.53000 0.22000 0.60000 0.00456 B 0
B2A 0.52200 0.58000 0.03400 0.15000 0.00456 B 0
Si2 0.53460 0.57600 0.26300 0.25000 0.00456 Si 0
B3 0.18480 0.06700 0.24300 0.73000 0.00456 B 0
Si3 0.21030 0.10800 0.25800 0.27000 0.00456 Si 0
B4 0.34500 0.07900 0.09300 1.00000 0.00456 B 0
O1 0.33390 0.76600 0.11480 1.00000 0.01216 O 0
O2 0.33750 0.76900 0.39000 1.00000 0.01216 O 0
O3 0.20330 0.76900 0.25600 1.00000 0.01216 O 0
O4 0.32860 0.71300 -0.15050 1.00000 0.01216 O 0
O5 0.17050 0.23800 0.14710 1.00000 0.01216 O 0
O6 0.46190 0.75000 -0.00680 0.48000 0.01216 O 0
O-H6 0.46190 0.75000 -0.00680 0.16000 0.01216 O 1
F6 0.46190 0.75000 -0.00680 0.36000 0.01216 F 0
O7 0.53680 0.24900 0.00820 0.48000 0.01216 O 0
O-H7 0.53680 0.24900 0.00820 0.16000 0.01216 O 1
F7 0.53680 0.24900 0.00820 0.36000 0.01216 F 0
O8 0.53080 0.24400 0.24500 0.48000 0.01216 O 0
O-H8 0.53080 0.24400 0.24500 0.16000 0.01216 O 1
F8 0.53080 0.24400 0.24500 0.36000 0.01216 F 0
O9 0.40130 0.21300 0.12000 1.00000 0.01216 O 0
O10 0.39920 0.21900 0.38560 1.00000 0.01216 O 0
O11 0.19920 0.71900 -0.01300 1.00000 0.01216 O 0
O12 0.30180 0.21100 0.01890 1.00000 0.01216 O 0
O13 0.46630 0.70200 0.25000 0.48000 0.01216 O 0
O-H13 0.46630 0.70200 0.25000 0.16000 0.01216 O 1
F13 0.46630 0.70200 0.25000 0.36000 0.01216 F 0
O14 0.42390 0.24300 -0.12280 0.48000 0.01216 O 0
O-H14 0.42390 0.24300 -0.12280 0.16000 0.01216 O 1
F14 0.42390 0.24300 -0.12280 0.36000 0.01216 F 0
O15 0.56750 0.70500 0.15050 1.00000 0.01216 O 0
O16 0.28840 0.31700 0.25000 0.48000 0.01216 O 0
O-H16 0.28840 0.31700 0.25000 0.16000 0.01216 O 1
F16 0.28840 0.31700 0.25000 0.36000 0.01216 F 0

loop_
_cod_changelog_entry_id
_cod_changelog_entry_author
_cod_changelog_entry_date
_cod_changelog_entry_text
1
;cod-tools version 3.8.0
Id: cif_guess_AMCSD_atom_types 9574 2023-05-10 09:00:05Z saulius
;
2023-05-10T18:50:17+03:00
;Derived atom types and hydrogen counts
from atom names that follow the AMCSD naming convention
(Wat == water, O-H == hydroxyl).
;

loop_
_cod_related_entry_id
_cod_related_entry_database
_cod_related_entry_code
1 AMCSD 0007020
